data_7205705
loop_
_publ_author_name
'Zhang, Jun'
'Xue, Yun-Shan'
'Li, Yi-Zhi'
'Du, Hong-Bin'
'You, Xiao-Zeng'

_publ_section_title
;
 Cuprous iodide coordination polymers (CuI)x(L)y&#x00B7;z(solvent)
 built on linear thioether linkers
;
_journal_issue 7
_journal_name_full CrystEngComm
_journal_page_first 2578
_journal_paper_doi 10.1039/c0ce00685h
_journal_volume 13
_journal_year 2011
_chemical_formula_moiety '2(C18 H22 Cu I S2), C2 H3 N, 2(H O0.50)'
_chemical_formula_sum 'C38 H49 Cu2 I2 N O S4'
_chemical_formula_weight 1044.90
_chemical_name_systematic
;
?
;
_space_group_IT_number 15
_symmetry_cell_setting monoclinic
_symmetry_space_group_name_Hall '-C 2yc'
_symmetry_space_group_name_H-M 'C 1 2/c 1'
_atom_sites_solution_hydrogens geom
_atom_sites_solution_primary direct
_atom_sites_solution_secondary difmap
_audit_creation_method SHELXL-97
_cell_angle_alpha 90.00
_cell_angle_beta 101.507(2)
_cell_angle_gamma 90.00
_cell_formula_units_Z 4
_cell_length_a 24.998(6)
_cell_length_b 8.734(2)
_cell_length_c 22.402(6)
_cell_measurement_reflns_used 4506
_cell_measurement_temperature 291(2)
_cell_measurement_theta_max 25.461
_cell_measurement_theta_min 2.470
_cell_volume 4793(2)
_computing_cell_refinement SMART
_computing_data_collection 'SMART (Bruker, 2000)'
_computing_data_reduction 'SAINT (Bruker, 2000)'
_computing_molecular_graphics SHELXTL
_computing_publication_material SHELXTL
_computing_structure_refinement SHELXTL
_computing_structure_solution 'SHELXTL (Bruker, 2000)'
_diffrn_ambient_temperature 291(2)
_diffrn_measured_fraction_theta_full 0.992
_diffrn_measured_fraction_theta_max 0.992
_diffrn_measurement_device_type 'Bruker Smart Apex CCD'
_diffrn_measurement_method 'phi and omega scans'
_diffrn_radiation_monochromator graphite
_diffrn_radiation_source 'sealed tube'
_diffrn_radiation_type MoK\a
_diffrn_radiation_wavelength 0.71073
_diffrn_reflns_av_R_equivalents 0.0379
_diffrn_reflns_av_sigmaI/netI 0.0580
_diffrn_reflns_limit_h_max 29
_diffrn_reflns_limit_h_min -30
_diffrn_reflns_limit_k_max 10
_diffrn_reflns_limit_k_min -9
_diffrn_reflns_limit_l_max 27
_diffrn_reflns_limit_l_min -24
_diffrn_reflns_number 12340
_diffrn_reflns_theta_full 26.00
_diffrn_reflns_theta_max 26.00
_diffrn_reflns_theta_min 2.23
_exptl_absorpt_coefficient_mu 2.376
_exptl_absorpt_correction_T_max 0.6744
_exptl_absorpt_correction_T_min 0.6480
_exptl_absorpt_correction_type multi-scan
_exptl_absorpt_process_details 'SADABS; Bruker, 2000'
_exptl_crystal_colour colorless
_exptl_crystal_density_diffrn 1.448
_exptl_crystal_density_method 'not measured'
_exptl_crystal_description block
_exptl_crystal_F_000 2080
_exptl_crystal_size_max 0.20
_exptl_crystal_size_mid 0.19
_exptl_crystal_size_min 0.18
_refine_diff_density_max 0.870
_refine_diff_density_min -0.987
_refine_diff_density_rms 0.095
_refine_ls_extinction_method none
_refine_ls_goodness_of_fit_ref 1.081
_refine_ls_hydrogen_treatment constr
_refine_ls_matrix_type full
_refine_ls_number_parameters 225
_refine_ls_number_reflns 4689
_refine_ls_number_restraints 0
_refine_ls_restrained_S_all 1.081
_refine_ls_R_factor_all 0.0701
_refine_ls_R_factor_gt 0.0492
_refine_ls_shift/su_max 0.000
_refine_ls_shift/su_mean 0.000
_refine_ls_structure_factor_coef Fsqd
_refine_ls_weighting_details 'calc w=1/[\s^2^(Fo^2^)+(0.0482P)^2^+0.0000P] where P=(Fo^2^+2Fc^2^)/3'
_refine_ls_weighting_scheme calc
_refine_ls_wR_factor_gt 0.1013
_refine_ls_wR_factor_ref 0.1047
_reflns_number_gt 3413
_reflns_number_total 4689
_reflns_threshold_expression >2sigma(I)
_cod_data_source_file c0ce00685h.txt
_cod_data_source_block MSF-8
_cod_depositor_comments
;
The following automatic conversions were performed:
'_symmetry_cell_setting' value 'Monoclinic' changed to 'monoclinic'
according to '/home/saulius/struct/CIF-dictionaries/cif_core.dic'
dictionary named 'cif_core.dic' version 2.4.1 from 2010-06-29.

Automatic conversion script
Id: cif_fix_enum 1555 2011-01-17 13:19:09Z saulius 
;
_cod_original_sg_symbol_H-M 'C 2/c'
_cod_database_code 7205705

loop_
_symmetry_equiv_pos_as_xyz
'x, y, z'
'-x, y, -z+1/2'
'x+1/2, y+1/2, z'
'-x+1/2, y+1/2, -z+1/2'
'-x, -y, -z'
'x, -y, z-1/2'
'-x+1/2, -y+1/2, -z'
'x+1/2, -y+1/2, z-1/2'

loop_
_atom_site_label
_atom_site_type_symbol
_atom_site_fract_x
_atom_site_fract_y
_atom_site_fract_z
_atom_site_U_iso_or_equiv
_atom_site_adp_type
_atom_site_occupancy
_atom_site_symmetry_multiplicity
_atom_site_calc_flag
_atom_site_refinement_flags
_atom_site_disorder_assembly
_atom_site_disorder_group
C1 C 0.8424(2) -0.0489(6) 0.7858(2) 0.0443(11) Uani 1 1 d . . .
C2 C 0.8480(2) 0.0713(6) 0.7468(2) 0.0484(12) Uani 1 1 d . . .
H2 H 0.8786 0.1340 0.7558 0.058 Uiso 1 1 calc R . .
C3 C 0.8087(2) 0.0997(6) 0.6949(2) 0.0481(12) Uani 1 1 d . . .
H3 H 0.8135 0.1805 0.6694 0.058 Uiso 1 1 calc R . .
C4 C 0.7615(2) 0.0066(6) 0.6802(2) 0.0425(11) Uani 1 1 d . . .
C5 C 0.7570(2) -0.1121(7) 0.7199(2) 0.0539(13) Uani 1 1 d . . .
H5 H 0.7263 -0.1746 0.7120 0.065 Uiso 1 1 calc R . .
C6 C 0.7978(2) -0.1405(7) 0.7719(2) 0.0569(14) Uani 1 1 d . . .
H6 H 0.7941 -0.2230 0.7970 0.068 Uiso 1 1 calc R . .
C7 C 0.72025(19) 0.0323(5) 0.6244(2) 0.0408(11) Uani 1 1 d . . .
C8 C 0.7348(2) 0.0827(6) 0.5714(2) 0.0448(11) Uani 1 1 d . . .
H8 H 0.7714 0.0983 0.5703 0.054 Uiso 1 1 calc R . .
C9 C 0.6948(2) 0.1100(6) 0.5198(2) 0.0514(13) Uani 1 1 d . . .
H9 H 0.7053 0.1454 0.4847 0.062 Uiso 1 1 calc R . .
C10 C 0.6394(2) 0.0863(6) 0.5189(3) 0.0528(13) Uani 1 1 d . . .
C11 C 0.6257(2) 0.0362(6) 0.5731(3) 0.0527(13) Uani 1 1 d . . .
H11 H 0.5892 0.0198 0.5746 0.063 Uiso 1 1 calc R . .
C12 C 0.6647(2) 0.0110(6) 0.6238(2) 0.0490(12) Uani 1 1 d . . .
H12 H 0.6542 -0.0214 0.6593 0.059 Uiso 1 1 calc R . .
C13 C 0.5965(2) 0.1177(6) 0.4640(3) 0.0560(14) Uani 1 1 d . . .
H13A H 0.5611 0.0896 0.4722 0.067 Uiso 1 1 calc R . .
H13B H 0.6031 0.0552 0.4304 0.067 Uiso 1 1 calc R . .
C14 C 0.5535(2) 0.3302(7) 0.3698(3) 0.070(2) Uani 1 1 d . . .
H14A H 0.5444 0.4369 0.3608 0.084 Uiso 1 1 calc R . .
H14B H 0.5738 0.2940 0.3399 0.084 Uiso 1 1 calc R . .
C15 C 0.5008(3) 0.2390(7) 0.3629(3) 0.0686(18) Uani 1 1 d . . .
H15A H 0.5082 0.1330 0.3565 0.103 Uiso 1 1 calc R . .
H15B H 0.4749 0.2769 0.3286 0.103 Uiso 1 1 calc R . .
H15C H 0.4862 0.2494 0.3991 0.103 Uiso 1 1 calc R . .
C16 C 0.6142(2) 0.4209(6) 0.6583(2) 0.0531(14) Uani 1 1 d . . .
H16A H 0.5787 0.4263 0.6693 0.064 Uiso 1 1 calc R . .
H16B H 0.6189 0.3178 0.6440 0.064 Uiso 1 1 calc R . .
C17 C 0.6850(2) 0.5252(7) 0.5840(3) 0.0576(14) Uani 1 1 d . . .
H17A H 0.7116 0.5440 0.6211 0.069 Uiso 1 1 calc R . .
H17B H 0.6893 0.4210 0.5709 0.069 Uiso 1 1 calc R . .
C18 C 0.6927(2) 0.6395(7) 0.5340(3) 0.0599(15) Uani 1 1 d . . .
H18A H 0.6582 0.6582 0.5074 0.090 Uiso 1 1 calc R . .
H18B H 0.7178 0.5976 0.5110 0.090 Uiso 1 1 calc R . .
H18C H 0.7070 0.7340 0.5525 0.090 Uiso 1 1 calc R . .
C19 C 0.5000 0.2996(14) 0.7500 0.071(3) Uani 1 2 d S . .
C20 C 0.5000 0.1349(11) 0.7500 0.073(3) Uani 1 2 d S . .
H20A H 0.4633 0.0983 0.7462 0.109 Uiso 0.50 1 calc PR . .
H20B H 0.5218 0.0983 0.7875 0.109 Uiso 0.50 1 calc PR . .
H20C H 0.5149 0.0983 0.7164 0.109 Uiso 0.50 1 calc PR . .
Cu1 Cu 0.55570(3) 0.45585(7) 0.51115(3) 0.04762(17) Uani 1 1 d . . .
I1 I 0.481186(13) 0.28867(4) 0.549238(16) 0.04752(12) Uani 1 1 d . . .
N1 N 0.5000 0.4288(9) 0.7500 0.0636(18) Uani 1 2 d S . .
O1 O 0.6456(3) 0.9171(9) 0.3289(3) 0.0560(19) Uani 0.50 1 d P . .
H1A H 0.6120 0.8983 0.3157 0.084 Uiso 0.50 1 d PR . .
H1B H 0.6493 1.0089 0.3417 0.084 Uiso 0.50 1 d PR . .
S1 S 0.59549(6) 0.31842(15) 0.44227(6) 0.0510(3) Uani 1 1 d . . .
S2 S 0.61619(6) 0.55519(17) 0.59676(6) 0.0521(3) Uani 1 1 d . . .

loop_
_atom_site_aniso_label
_atom_site_aniso_U_11
_atom_site_aniso_U_22
_atom_site_aniso_U_33
_atom_site_aniso_U_23
_atom_site_aniso_U_13
_atom_site_aniso_U_12
C1 0.046(3) 0.049(3) 0.035(3) 0.008(2) 0.000(2) 0.006(2)
C2 0.043(3) 0.057(3) 0.043(3) 0.004(2) 0.005(2) 0.004(2)
C3 0.051(3) 0.051(3) 0.038(3) 0.007(2) -0.001(2) -0.007(2)
C4 0.050(3) 0.041(3) 0.038(3) -0.003(2) 0.011(2) -0.001(2)
C5 0.054(3) 0.062(3) 0.045(3) 0.004(3) 0.008(2) -0.020(3)
C6 0.057(3) 0.063(3) 0.047(3) 0.017(3) 0.002(2) -0.007(3)
C7 0.044(3) 0.038(2) 0.037(3) 0.0003(19) 0.000(2) 0.0036(19)
C8 0.043(3) 0.051(3) 0.042(3) 0.005(2) 0.013(2) 0.004(2)
C9 0.060(3) 0.050(3) 0.044(3) 0.013(2) 0.009(2) -0.003(2)
C10 0.066(3) 0.038(3) 0.048(3) 0.002(2) -0.004(3) 0.005(2)
C11 0.052(3) 0.044(3) 0.060(3) 0.012(3) 0.005(3) 0.004(2)
C12 0.044(3) 0.061(3) 0.042(3) 0.003(2) 0.008(2) 0.002(2)
C13 0.064(3) 0.051(3) 0.048(3) 0.001(3) -0.002(3) 0.015(3)
C14 0.058(3) 0.059(3) 0.078(4) -0.035(3) -0.023(3) 0.022(3)
C15 0.064(4) 0.066(4) 0.065(4) 0.015(3) -0.012(3) 0.002(3)
C16 0.042(3) 0.058(3) 0.052(3) 0.001(3) -0.006(2) -0.014(2)
C17 0.055(3) 0.053(3) 0.062(4) -0.012(3) 0.004(3) -0.011(3)
C18 0.052(3) 0.068(4) 0.063(4) -0.001(3) 0.018(3) -0.021(3)
C19 0.068(6) 0.088(8) 0.056(6) 0.000 0.007(4) 0.000
C20 0.063(5) 0.071(6) 0.077(6) 0.000 -0.005(5) 0.000
Cu1 0.0433(3) 0.0528(4) 0.0451(4) 0.0023(3) 0.0048(3) -0.0027(3)
I1 0.04384(18) 0.0523(2) 0.0449(2) 0.00312(15) 0.00511(13) -0.00279(14)
N1 0.066(4) 0.067(5) 0.065(5) 0.000 0.031(4) 0.000
O1 0.072(5) 0.059(5) 0.042(4) -0.018(3) 0.022(4) -0.019(4)
S1 0.0601(8) 0.0505(8) 0.0403(7) 0.0023(5) 0.0048(6) -0.0027(6)
S2 0.0506(7) 0.0571(8) 0.0465(7) -0.0029(6) 0.0048(6) 0.0002(6)

loop_
_atom_type_symbol
_atom_type_description
_atom_type_scat_dispersion_real
_atom_type_scat_dispersion_imag
_atom_type_scat_source
C C 0.0033 0.0016 'International Tables Vol C Tables 4.2.6.8 and 6.1.1.4'
Cu Cu 0.3201 1.2651 'International Tables Vol C Tables 4.2.6.8 and 6.1.1.4'
I I -0.4742 1.8119 'International Tables Vol C Tables 4.2.6.8 and 6.1.1.4'
S S 0.1246 0.1234 'International Tables Vol C Tables 4.2.6.8 and 6.1.1.4'
H H 0.0000 0.0000 'International Tables Vol C Tables 4.2.6.8 and 6.1.1.4'
N N 0.0061 0.0033 'International Tables Vol C Tables 4.2.6.8 and 6.1.1.4'
O O 0.0106 0.0060 'International Tables Vol C Tables 4.2.6.8 and 6.1.1.4'

loop_
_geom_angle_atom_site_label_1
_geom_angle_atom_site_label_2
_geom_angle_atom_site_label_3
_geom_angle
_geom_angle_site_symmetry_1
_geom_angle_site_symmetry_3
_geom_angle_publ_flag
C6 C1 C2 118.7(5) . . ?
C6 C1 C16 120.6(5) . 4_646 ?
C2 C1 C16 120.7(5) . 4_646 ?
C3 C2 C1 121.4(5) . . ?
C3 C2 H2 119.3 . . ?
C1 C2 H2 119.3 . . ?
C2 C3 C4 120.6(5) . . ?
C2 C3 H3 119.7 . . ?
C4 C3 H3 119.7 . . ?
C5 C4 C3 116.8(5) . . ?
C5 C4 C7 121.8(5) . . ?
C3 C4 C7 121.3(4) . . ?
C4 C5 C6 121.7(5) . . ?
C4 C5 H5 119.2 . . ?
C6 C5 H5 119.2 . . ?
C1 C6 C5 120.8(5) . . ?
C1 C6 H6 119.6 . . ?
C5 C6 H6 119.6 . . ?
C8 C7 C12 117.8(4) . . ?
C8 C7 C4 121.3(5) . . ?
C12 C7 C4 120.9(5) . . ?
C7 C8 C9 120.0(5) . . ?
C7 C8 H8 120.0 . . ?
C9 C8 H8 120.0 . . ?
C8 C9 C10 122.2(5) . . ?
C8 C9 H9 118.9 . . ?
C10 C9 H9 118.9 . . ?
C9 C10 C11 116.7(5) . . ?
C9 C10 C13 122.3(5) . . ?
C11 C10 C13 121.0(5) . . ?
C12 C11 C10 121.1(5) . . ?
C12 C11 H11 119.4 . . ?
C10 C11 H11 119.4 . . ?
C11 C12 C7 122.1(5) . . ?
C11 C12 H12 118.9 . . ?
C7 C12 H12 118.9 . . ?
C10 C13 S1 111.6(4) . . ?
C10 C13 H13A 109.3 . . ?
S1 C13 H13A 109.3 . . ?
C10 C13 H13B 109.3 . . ?
S1 C13 H13B 109.3 . . ?
H13A C13 H13B 108.0 . . ?
C15 C14 S1 114.2(5) . . ?
C15 C14 H14A 108.7 . . ?
S1 C14 H14A 108.7 . . ?
C15 C14 H14B 108.7 . . ?
S1 C14 H14B 108.7 . . ?
H14A C14 H14B 107.6 . . ?
C14 C15 H15A 109.5 . . ?
C14 C15 H15B 109.5 . . ?
H15A C15 H15B 109.5 . . ?
C14 C15 H15C 109.5 . . ?
H15A C15 H15C 109.5 . . ?
H15B C15 H15C 109.5 . . ?
C1 C16 S2 113.2(4) 4_656 . ?
C1 C16 H16A 108.9 4_656 . ?
S2 C16 H16A 108.9 . . ?
C1 C16 H16B 108.9 4_656 . ?
S2 C16 H16B 108.9 . . ?
H16A C16 H16B 107.8 . . ?
C18 C17 S2 106.3(4) . . ?
C18 C17 H17A 110.5 . . ?
S2 C17 H17A 110.5 . . ?
C18 C17 H17B 110.5 . . ?
S2 C17 H17B 110.5 . . ?
H17A C17 H17B 108.7 . . ?
C17 C18 H18A 109.5 . . ?
C17 C18 H18B 109.5 . . ?
H18A C18 H18B 109.5 . . ?
C17 C18 H18C 109.5 . . ?
H18A C18 H18C 109.5 . . ?
H18B C18 H18C 109.5 . . ?
N1 C19 C20 180.000(9) . . ?
C19 C20 H20A 109.5 . . ?
C19 C20 H20B 109.5 . . ?
H20A C20 H20B 109.5 . . ?
C19 C20 H20C 109.5 . . ?
H20A C20 H20C 109.5 . . ?
H20B C20 H20C 109.5 . . ?
S1 Cu1 S2 116.05(6) . . ?
S1 Cu1 I1 110.57(4) . . ?
S2 Cu1 I1 108.67(5) . . ?
S1 Cu1 I1 104.15(4) . 5_666 ?
S2 Cu1 I1 101.81(5) . 5_666 ?
I1 Cu1 I1 115.50(3) . 5_666 ?
S1 Cu1 Cu1 123.88(5) . 5_666 ?
S2 Cu1 Cu1 119.41(5) . 5_666 ?
I1 Cu1 Cu1 58.39(3) . 5_666 ?
I1 Cu1 Cu1 57.12(2) 5_666 5_666 ?
Cu1 I1 Cu1 64.50(3) . 5_666 ?
H1A O1 H1B 109.5 . . ?
C14 S1 C13 106.2(3) . . ?
C14 S1 Cu1 109.1(2) . . ?
C13 S1 Cu1 107.7(2) . . ?
C17 S2 C16 101.3(3) . . ?
C17 S2 Cu1 107.01(19) . . ?
C16 S2 Cu1 105.64(16) . . ?

loop_
_geom_bond_atom_site_label_1
_geom_bond_atom_site_label_2
_geom_bond_distance
_geom_bond_site_symmetry_2
_geom_bond_publ_flag
C1 C6 1.358(7) . ?
C1 C2 1.390(7) . ?
C1 C16 1.506(6) 4_646 ?
C2 C3 1.387(7) . ?
C2 H2 0.9300 . ?
C3 C4 1.417(7) . ?
C3 H3 0.9300 . ?
C4 C5 1.385(7) . ?
C4 C7 1.472(6) . ?
C5 C6 1.408(7) . ?
C5 H5 0.9300 . ?
C6 H6 0.9300 . ?
C7 C8 1.380(7) . ?
C7 C12 1.398(7) . ?
C8 C9 1.390(7) . ?
C8 H8 0.9300 . ?
C9 C10 1.396(8) . ?
C9 H9 0.9300 . ?
C10 C11 1.396(8) . ?
C10 C13 1.488(7) . ?
C11 C12 1.359(7) . ?
C11 H11 0.9300 . ?
C12 H12 0.9300 . ?
C13 S1 1.818(6) . ?
C13 H13A 0.9700 . ?
C13 H13B 0.9700 . ?
C14 C15 1.520(9) . ?
C14 S1 1.752(6) . ?
C14 H14A 0.9700 . ?
C14 H14B 0.9700 . ?
C15 H15A 0.9600 . ?
C15 H15B 0.9600 . ?
C15 H15C 0.9600 . ?
C16 C1 1.506(6) 4_656 ?
C16 S2 1.819(6) . ?
C16 H16A 0.9700 . ?
C16 H16B 0.9700 . ?
C17 C18 1.541(8) . ?
C17 S2 1.817(6) . ?
C17 H17A 0.9700 . ?
C17 H17B 0.9700 . ?
C18 H18A 0.9600 . ?
C18 H18B 0.9600 . ?
C18 H18C 0.9600 . ?
C19 N1 1.129(12) . ?
C19 C20 1.438(14) . ?
C20 H20A 0.9600 . ?
C20 H20B 0.9600 . ?
C20 H20C 0.9600 . ?
Cu1 S1 2.3288(17) . ?
Cu1 S2 2.3579(15) . ?
Cu1 I1 2.6389(8) . ?
Cu1 I1 2.6761(9) 5_666 ?
Cu1 Cu1 2.8362(14) 5_666 ?
I1 Cu1 2.6761(9) 5_666 ?
O1 H1A 0.8501 . ?
O1 H1B 0.8499 . ?

loop_
_geom_torsion_atom_site_label_1
_geom_torsion_atom_site_label_2
_geom_torsion_atom_site_label_3
_geom_torsion_atom_site_label_4
_geom_torsion
_geom_torsion_site_symmetry_1
_geom_torsion_site_symmetry_2
_geom_torsion_site_symmetry_3
_geom_torsion_site_symmetry_4
_geom_torsion_publ_flag
C6 C1 C2 C3 0.7(9) . . . . ?
C16 C1 C2 C3 179.3(5) 4_646 . . . ?
C1 C2 C3 C4 0.3(8) . . . . ?
C2 C3 C4 C5 -0.2(8) . . . . ?
C2 C3 C4 C7 -178.2(5) . . . . ?
C3 C4 C5 C6 -0.8(8) . . . . ?
C7 C4 C5 C6 177.1(5) . . . . ?
C2 C1 C6 C5 -1.7(9) . . . . ?
C16 C1 C6 C5 179.6(5) 4_646 . . . ?
C4 C5 C6 C1 1.9(9) . . . . ?
C5 C4 C7 C8 -143.7(5) . . . . ?
C3 C4 C7 C8 34.1(7) . . . . ?
C5 C4 C7 C12 38.3(7) . . . . ?
C3 C4 C7 C12 -143.8(5) . . . . ?
C12 C7 C8 C9 -0.2(7) . . . . ?
C4 C7 C8 C9 -178.2(5) . . . . ?
C7 C8 C9 C10 -0.9(8) . . . . ?
C8 C9 C10 C11 1.3(8) . . . . ?
C8 C9 C10 C13 179.1(5) . . . . ?
C9 C10 C11 C12 -0.5(8) . . . . ?
C13 C10 C11 C12 -178.4(5) . . . . ?
C10 C11 C12 C7 -0.6(8) . . . . ?
C8 C7 C12 C11 0.9(8) . . . . ?
C4 C7 C12 C11 178.9(5) . . . . ?
C9 C10 C13 S1 -61.5(6) . . . . ?
C11 C10 C13 S1 116.2(5) . . . . ?
S1 Cu1 I1 Cu1 -117.92(5) . . . 5_666 ?
S2 Cu1 I1 Cu1 113.62(5) . . . 5_666 ?
I1 Cu1 I1 Cu1 0.0 5_666 . . 5_666 ?
C15 C14 S1 C13 44.3(5) . . . . ?
C15 C14 S1 Cu1 -71.6(5) . . . . ?
C10 C13 S1 C14 168.4(5) . . . . ?
C10 C13 S1 Cu1 -74.8(5) . . . . ?
S2 Cu1 S1 C14 -153.1(3) . . . . ?
I1 Cu1 S1 C14 82.6(3) . . . . ?
I1 Cu1 S1 C14 -42.1(3) 5_666 . . . ?
Cu1 Cu1 S1 C14 17.6(3) 5_666 . . . ?
S2 Cu1 S1 C13 92.07(19) . . . . ?
I1 Cu1 S1 C13 -32.27(19) . . . . ?
I1 Cu1 S1 C13 -156.94(19) 5_666 . . . ?
Cu1 Cu1 S1 C13 -97.29(19) 5_666 . . . ?
C18 C17 S2 C16 -177.5(4) . . . . ?
C18 C17 S2 Cu1 72.1(4) . . . . ?
C1 C16 S2 C17 58.8(5) 4_656 . . . ?
C1 C16 S2 Cu1 170.3(4) 4_656 . . . ?
S1 Cu1 S2 C17 8.6(2) . . . . ?
I1 Cu1 S2 C17 133.9(2) . . . . ?
I1 Cu1 S2 C17 -103.7(2) 5_666 . . . ?
Cu1 Cu1 S2 C17 -162.5(2) 5_666 . . . ?
S1 Cu1 S2 C16 -98.7(2) . . . . ?
I1 Cu1 S2 C16 26.6(2) . . . . ?
I1 Cu1 S2 C16 148.9(2) 5_666 . . . ?
Cu1 Cu1 S2 C16 90.2(2) 5_666 . . . ?
